data_7102900
loop_
_publ_author_name
'Zhang, Jian-Yong'
'Cheng, Ai-Ling'
'Yue, Qi'
'Sun, Wei-Wei'
'Gao, En-Qing'

_publ_section_title
;
 Eight coordination with bis(bidentate) bridging ligands: zeolitic
 topology versus square grid networks.
;
_journal_issue 7
_journal_name_full 'Chemical communications (Cambridge, England)'
_journal_page_first 847
_journal_page_last 849
_journal_paper_doi 10.1039/b717233h
_journal_year 2008
_chemical_formula_sum 'C10 H20 Cd N4 O11'
_chemical_formula_weight 484.70
_chemical_name_systematic
;
?
;
_space_group_IT_number 229
_symmetry_cell_setting cubic
_symmetry_space_group_name_Hall '-I 4 2 3'
_symmetry_space_group_name_H-M 'I m -3 m'
_atom_sites_solution_hydrogens geom
_atom_sites_solution_primary direct
_atom_sites_solution_secondary difmap
_audit_creation_method SHELXL-97
_cell_angle_alpha 90.00
_cell_angle_beta 90.00
_cell_angle_gamma 90.00
_cell_formula_units_Z 48
_cell_length_a 30.1740(10)
_cell_length_b 30.1740(10)
_cell_length_c 30.1740(10)
_cell_measurement_reflns_used 80655
_cell_measurement_temperature 298(2)
_cell_measurement_theta_max 24.108
_cell_measurement_theta_min 3.395
_cell_volume 27472.5(16)
_computing_cell_refinement 'Bruker SMART'
_computing_data_collection 'Bruker SMART'
_computing_data_reduction 'Bruker SHELXTL'
_computing_molecular_graphics 'Bruker SHELXTL'
_computing_publication_material 'Bruker SHELXTL'
_computing_structure_refinement 'Bruker SHELXTL'
_computing_structure_solution 'Bruker SHELXTL'
_diffrn_ambient_temperature 298(2)
_diffrn_measured_fraction_theta_full 0.994
_diffrn_measured_fraction_theta_max 0.994
_diffrn_measurement_device_type 'CCD area detector'
_diffrn_measurement_method 'phi and omega scans'
_diffrn_radiation_monochromator graphite
_diffrn_radiation_source 'sealed tube'
_diffrn_radiation_type MoK\a
_diffrn_radiation_wavelength 0.71073
_diffrn_reflns_av_R_equivalents 0.1381
_diffrn_reflns_av_sigmaI/netI 0.1124
_diffrn_reflns_limit_h_max 34
_diffrn_reflns_limit_h_min -34
_diffrn_reflns_limit_k_max 24
_diffrn_reflns_limit_k_min -24
_diffrn_reflns_limit_l_max 23
_diffrn_reflns_limit_l_min -23
_diffrn_reflns_number 7232
_diffrn_reflns_theta_full 24.03
_diffrn_reflns_theta_max 24.03
_diffrn_reflns_theta_min 3.44
_exptl_absorpt_coefficient_mu 1.003
_exptl_absorpt_correction_T_max 0.9063
_exptl_absorpt_correction_T_min 0.8641
_exptl_absorpt_correction_type multi-scan
_exptl_crystal_colour colorless
_exptl_crystal_density_diffrn 1.406
_exptl_crystal_density_method 'not measured'
_exptl_crystal_description prism
_exptl_crystal_F_000 11712
_exptl_crystal_size_max 0.15
_exptl_crystal_size_mid 0.12
_exptl_crystal_size_min 0.10
_refine_diff_density_max 0.544
_refine_diff_density_min -0.465
_refine_diff_density_rms 0.090
_refine_ls_extinction_method none
_refine_ls_goodness_of_fit_ref 0.959
_refine_ls_hydrogen_treatment constr
_refine_ls_matrix_type full
_refine_ls_number_parameters 148
_refine_ls_number_reflns 2095
_refine_ls_number_restraints 0
_refine_ls_restrained_S_all 0.959
_refine_ls_R_factor_all 0.1556
_refine_ls_R_factor_gt 0.0540
_refine_ls_shift/su_max 0.000
_refine_ls_shift/su_mean 0.000
_refine_ls_structure_factor_coef Fsqd
_refine_ls_weighting_details 'calc w=1/[\s^2^(Fo^2^)+(0.0817P)^2^+0.0000P] where P=(Fo^2^+2Fc^2^)/3'
_refine_ls_weighting_scheme calc
_refine_ls_wR_factor_gt 0.1280
_refine_ls_wR_factor_ref 0.1582
_reflns_number_gt 952
_reflns_number_total 2095
_reflns_threshold_expression >2sigma(I)
_cod_data_source_file b717233h.txt
_cod_data_source_block 1
_cod_original_sg_symbol_H-M Im-3m
_cod_database_code 7102900

loop_
_symmetry_equiv_pos_as_xyz
'x, y, z'
'-x, -y, z'
'-x, y, -z'
'x, -y, -z'
'z, x, y'
'z, -x, -y'
'-z, -x, y'
'-z, x, -y'
'y, z, x'
'-y, z, -x'
'y, -z, -x'
'-y, -z, x'
'y, x, -z'
'-y, -x, -z'
'y, -x, z'
'-y, x, z'
'x, z, -y'
'-x, z, y'
'-x, -z, -y'
'x, -z, y'
'z, y, -x'
'z, -y, x'
'-z, y, x'
'-z, -y, -x'
'x+1/2, y+1/2, z+1/2'
'-x+1/2, -y+1/2, z+1/2'
'-x+1/2, y+1/2, -z+1/2'
'x+1/2, -y+1/2, -z+1/2'
'z+1/2, x+1/2, y+1/2'
'z+1/2, -x+1/2, -y+1/2'
'-z+1/2, -x+1/2, y+1/2'
'-z+1/2, x+1/2, -y+1/2'
'y+1/2, z+1/2, x+1/2'
'-y+1/2, z+1/2, -x+1/2'
'y+1/2, -z+1/2, -x+1/2'
'-y+1/2, -z+1/2, x+1/2'
'y+1/2, x+1/2, -z+1/2'
'-y+1/2, -x+1/2, -z+1/2'
'y+1/2, -x+1/2, z+1/2'
'-y+1/2, x+1/2, z+1/2'
'x+1/2, z+1/2, -y+1/2'
'-x+1/2, z+1/2, y+1/2'
'-x+1/2, -z+1/2, -y+1/2'
'x+1/2, -z+1/2, y+1/2'
'z+1/2, y+1/2, -x+1/2'
'z+1/2, -y+1/2, x+1/2'
'-z+1/2, y+1/2, x+1/2'
'-z+1/2, -y+1/2, -x+1/2'
'-x, -y, -z'
'x, y, -z'
'x, -y, z'
'-x, y, z'
'-z, -x, -y'
'-z, x, y'
'z, x, -y'
'z, -x, y'
'-y, -z, -x'
'y, -z, x'
'-y, z, x'
'y, z, -x'
'-y, -x, z'
'y, x, z'
'-y, x, -z'
'y, -x, -z'
'-x, -z, y'
'x, -z, -y'
'x, z, y'
'-x, z, -y'
'-z, -y, x'
'-z, y, -x'
'z, -y, -x'
'z, y, x'
'-x+1/2, -y+1/2, -z+1/2'
'x+1/2, y+1/2, -z+1/2'
'x+1/2, -y+1/2, z+1/2'
'-x+1/2, y+1/2, z+1/2'
'-z+1/2, -x+1/2, -y+1/2'
'-z+1/2, x+1/2, y+1/2'
'z+1/2, x+1/2, -y+1/2'
'z+1/2, -x+1/2, y+1/2'
'-y+1/2, -z+1/2, -x+1/2'
'y+1/2, -z+1/2, x+1/2'
'-y+1/2, z+1/2, x+1/2'
'y+1/2, z+1/2, -x+1/2'
'-y+1/2, -x+1/2, z+1/2'
'y+1/2, x+1/2, z+1/2'
'-y+1/2, x+1/2, -z+1/2'
'y+1/2, -x+1/2, -z+1/2'
'-x+1/2, -z+1/2, y+1/2'
'x+1/2, -z+1/2, -y+1/2'
'x+1/2, z+1/2, y+1/2'
'-x+1/2, z+1/2, -y+1/2'
'-z+1/2, -y+1/2, x+1/2'
'-z+1/2, y+1/2, -x+1/2'
'z+1/2, -y+1/2, -x+1/2'
'z+1/2, y+1/2, x+1/2'

loop_
_atom_site_label
_atom_site_type_symbol
_atom_site_fract_x
_atom_site_fract_y
_atom_site_fract_z
_atom_site_U_iso_or_equiv
_atom_site_adp_type
_atom_site_occupancy
_atom_site_symmetry_multiplicity
_atom_site_calc_flag
_atom_site_refinement_flags
_atom_site_disorder_assembly
_atom_site_disorder_group
Cd1 Cd 0.10487(2) 0.2500 0.39513(2) 0.0599(4) Uani 1 2 d S . .
C1 C 0.0000 0.2290(4) 0.3825(4) 0.062(3) Uani 1 2 d S . .
C2 C 0.0000 0.2755(4) 0.4031(3) 0.055(3) Uani 1 2 d S . .
C3 C 0.0394(3) 0.3343(3) 0.4288(3) 0.068(2) Uani 1 1 d . . .
H3A H 0.0663 0.3481 0.4350 0.081 Uiso 1 1 calc R . .
C4 C 0.0000 0.3561(4) 0.4384(4) 0.068(3) Uani 1 2 d S . .
H4A H 0.0000 0.3844 0.4508 0.082 Uiso 1 2 calc SR . .
C5 C 0.1636(3) 0.1636(3) 0.3760(3) 0.057(3) Uani 1 2 d S . .
C6 C 0.1975(3) 0.1975(3) 0.3939(4) 0.057(3) Uani 1 2 d S . .
C7 C 0.2118(3) 0.2680(3) 0.4148(3) 0.086(3) Uani 1 1 d . . .
H7A H 0.2028 0.2971 0.4198 0.103 Uiso 1 1 calc R . .
C8 C 0.2553(3) 0.2553(3) 0.4220(5) 0.094(4) Uani 1 2 d S . .
H8A H 0.2761 0.2761 0.4316 0.113 Uiso 1 2 calc SR . .
N1 N 0.0393(2) 0.2934(2) 0.4106(2) 0.0595(18) Uani 1 1 d . . .
N2 N 0.1832(2) 0.2381(2) 0.4009(2) 0.0704(19) Uani 1 1 d . . .
O1 O 0.03698(16) 0.21146(16) 0.37510(17) 0.0658(15) Uani 1 1 d . . .
O2 O 0.12535(17) 0.17734(15) 0.36993(17) 0.0612(15) Uani 1 1 d . . .
O3 O 0.2500 0.2500 0.2500 0.18(3) Uiso 0.50 12 d SP . .
O4 O 0.2073(13) 0.2073(13) 0.2777(17) 0.23(2) Uiso 0.29 2 d SP . .
O5 O 0.0000 0.0000 0.304(2) 0.22(2) Uiso 0.50 8 d SP . .
O6 O 0.0000 0.0000 0.254(2) 0.23(3) Uiso 0.50 8 d SP . .
O7 O -0.0539(5) 0.0539(5) 0.4302(7) 0.127(7) Uiso 0.50 2 d SP . .
O8 O -0.0202(5) 0.0738(5) 0.4314(6) 0.136(6) Uiso 0.50 1 d P . .
O9 O 0.0000 0.090(3) 0.403(4) 0.32(5) Uiso 0.25 2 d SP . .
O10 O 0.0452(7) 0.1203(6) 0.3507(7) 0.174(7) Uiso 0.50 1 d P . .
O11 O 0.0879(10) 0.0879(10) 0.3611(16) 0.277(17) Uiso 0.50 2 d SP . .
O12 O 0.0000 0.1266(11) 0.3503(12) 0.191(12) Uiso 0.50 2 d SP . .
O13 O 0.0255(10) 0.1372(10) 0.3207(10) 0.129(11) Uiso 0.25 1 d P . .
O14 O 0.1138(8) 0.0778(9) 0.3263(9) 0.175(10) Uiso 0.38 1 d P . .
O15 O 0.157(2) 0.157(2) 0.246(3) 0.32(4) Uiso 0.25 2 d SP . .
O16 O 0.1126(15) 0.1126(15) 0.241(2) 0.17(2) Uiso 0.25 2 d SP . .
O17 O 0.113(4) 0.113(4) 0.210(8) 0.30(10) Uiso 0.13 2 d SP . .
O18 O 0.271(2) 0.3499(19) 0.5000 0.20(2) Uiso 0.25 2 d SP . .
O19 O 0.2663(14) 0.3647(15) 0.4508(14) 0.213(16) Uiso 0.25 1 d P . .

loop_
_atom_site_aniso_label
_atom_site_aniso_U_11
_atom_site_aniso_U_22
_atom_site_aniso_U_33
_atom_site_aniso_U_23
_atom_site_aniso_U_13
_atom_site_aniso_U_12
Cd1 0.0638(5) 0.0521(6) 0.0638(5) -0.0019(3) -0.0032(5) -0.0019(3)
C1 0.069(10) 0.063(10) 0.053(8) 0.018(7) 0.000 0.000
C2 0.081(10) 0.034(8) 0.052(8) -0.002(6) 0.000 0.000
C3 0.073(7) 0.058(6) 0.072(6) -0.005(5) -0.007(5) -0.004(5)
C4 0.088(10) 0.045(8) 0.072(9) -0.004(6) 0.000 0.000
C5 0.061(5) 0.061(5) 0.049(8) 0.009(5) 0.009(5) 0.003(8)
C6 0.055(4) 0.055(4) 0.060(8) 0.000(5) 0.000(5) -0.005(7)
C7 0.067(7) 0.059(6) 0.132(9) 0.000(6) -0.010(6) -0.016(6)
C8 0.081(7) 0.081(7) 0.122(13) -0.013(6) -0.013(6) -0.032(9)
N1 0.063(5) 0.040(4) 0.075(5) -0.009(4) -0.006(4) -0.002(4)
N2 0.065(5) 0.055(5) 0.091(5) 0.002(4) -0.004(4) -0.002(4)
O1 0.055(4) 0.053(3) 0.089(4) -0.011(3) -0.004(3) 0.002(3)
O2 0.056(4) 0.050(4) 0.078(4) -0.007(3) -0.001(3) 0.009(3)

loop_
_atom_type_symbol
_atom_type_description
_atom_type_scat_dispersion_real
_atom_type_scat_dispersion_imag
_atom_type_scat_source
C C 0.0033 0.0016 'International Tables Vol C Tables 4.2.6.8 and 6.1.1.4'
H H 0.0000 0.0000 'International Tables Vol C Tables 4.2.6.8 and 6.1.1.4'
N N 0.0061 0.0033 'International Tables Vol C Tables 4.2.6.8 and 6.1.1.4'
O O 0.0106 0.0060 'International Tables Vol C Tables 4.2.6.8 and 6.1.1.4'
Cd Cd -0.8075 1.2024 'International Tables Vol C Tables 4.2.6.8 and 6.1.1.4'

loop_
_geom_angle_atom_site_label_1
_geom_angle_atom_site_label_2
_geom_angle_atom_site_label_3
_geom_angle
_geom_angle_site_symmetry_1
_geom_angle_site_symmetry_3
_geom_angle_publ_flag
N2 Cd1 N2 99.5(3) 48 . ?
N2 Cd1 O2 81.0(2) 48 . ?
N2 Cd1 O2 68.4(2) . . ?
N2 Cd1 O2 68.4(2) 48 48 ?
N2 Cd1 O2 81.0(2) . 48 ?
O2 Cd1 O2 132.1(2) . 48 ?
N2 Cd1 N1 92.9(2) 48 . ?
N2 Cd1 N1 150.9(2) . . ?
O2 Cd1 N1 140.0(2) . . ?
O2 Cd1 N1 79.3(2) 48 . ?
N2 Cd1 N1 150.9(2) 48 48 ?
N2 Cd1 N1 92.9(2) . 48 ?
O2 Cd1 N1 79.3(2) . 48 ?
O2 Cd1 N1 140.0(2) 48 48 ?
N1 Cd1 N1 88.7(3) . 48 ?
N2 Cd1 O1 76.5(2) 48 . ?
N2 Cd1 O1 141.0(2) . . ?
O2 Cd1 O1 72.63(17) . . ?
O2 Cd1 O1 129.75(17) 48 . ?
N1 Cd1 O1 67.6(2) . . ?
N1 Cd1 O1 77.36(19) 48 . ?
N2 Cd1 O1 141.0(2) 48 48 ?
N2 Cd1 O1 76.5(2) . 48 ?
O2 Cd1 O1 129.75(17) . 48 ?
O2 Cd1 O1 72.63(17) 48 48 ?
N1 Cd1 O1 77.36(19) . 48 ?
N1 Cd1 O1 67.6(2) 48 48 ?
O1 Cd1 O1 130.3(2) . 48 ?
O1 C1 O1 125.6(12) 52 . ?
O1 C1 C2 117.2(6) 52 . ?
O1 C1 C2 117.2(6) . . ?
N1 C2 N1 127.3(10) . 52 ?
N1 C2 C1 116.3(5) . . ?
N1 C2 C1 116.3(5) 52 . ?
N1 C3 C4 121.1(8) . . ?
N1 C3 H3A 119.5 . . ?
C4 C3 H3A 119.5 . . ?
C3 C4 C3 117.7(11) 52 . ?
C3 C4 H4A 121.2 52 . ?
C3 C4 H4A 121.2 . . ?
O2 C5 O2 127.1(11) 62 . ?
O2 C5 C6 116.5(6) 62 . ?
O2 C5 C6 116.5(6) . . ?
N2 C6 N2 125.8(11) . 62 ?
N2 C6 C5 117.1(5) . . ?
N2 C6 C5 117.1(5) 62 . ?
N2 C7 C8 118.7(10) . . ?
N2 C7 H7A 120.6 . . ?
C8 C7 H7A 120.6 . . ?
C7 C8 C7 119.9(12) 62 . ?
C7 C8 H8A 120.0 62 . ?
C7 C8 H8A 120.0 . . ?
C2 N1 C3 116.4(8) . . ?
C2 N1 Cd1 118.5(5) . . ?
C3 N1 Cd1 124.9(6) . . ?
C6 N2 C7 118.4(8) . . ?
C6 N2 Cd1 116.9(6) . . ?
C7 N2 Cd1 124.4(6) . . ?
C1 O1 Cd1 120.2(6) . . ?
C5 O2 Cd1 120.0(6) . . ?

loop_
_geom_bond_atom_site_label_1
_geom_bond_atom_site_label_2
_geom_bond_distance
_geom_bond_site_symmetry_2
_geom_bond_publ_flag
Cd1 N2 2.398(7) 48 ?
Cd1 N2 2.398(7) . ?
Cd1 O2 2.401(5) . ?
Cd1 O2 2.401(5) 48 ?
Cd1 N1 2.418(6) . ?
Cd1 N1 2.418(6) 48 ?
Cd1 O1 2.432(5) . ?
Cd1 O1 2.432(5) 48 ?
C1 O1 1.255(7) 52 ?
C1 O1 1.255(7) . ?
C1 C2 1.535(16) . ?
C2 N1 1.324(7) . ?
C2 N1 1.324(7) 52 ?
C3 N1 1.350(9) . ?
C3 C4 1.389(9) . ?
C3 H3A 0.9300 . ?
C4 C3 1.389(9) 52 ?
C4 H4A 0.9300 . ?
C5 O2 1.239(6) 62 ?
C5 O2 1.239(6) . ?
C5 C6 1.547(16) . ?
C6 N2 1.314(7) . ?
C6 N2 1.314(7) 62 ?
C7 N2 1.318(10) . ?
C7 C8 1.387(10) . ?
C7 H7A 0.9300 . ?
C8 C7 1.387(10) 62 ?
C8 H8A 0.9300 . ?
